data_7227296
loop_
_publ_author_name
'Li, Wen-Bo'
'Yao, Qing-Xia'
'Sun, Li'
'Yang, Xiao-Dong'
'Guo, Rui-Yun'
'Zhang, Jie'

_publ_section_title
;
 A viologen-based coordination polymer exhibiting high sensitivity towards
 various light sources
;
_journal_issue 4
_journal_name_full CrystEngComm
_journal_page_first 722
_journal_paper_doi 10.1039/C6CE02496C
_journal_volume 19
_journal_year 2017
_chemical_formula_sum 'C28 H22 Cd N2 O9'
_chemical_formula_weight 642.88
_chemical_name_systematic
; 
 ? 
;
_space_group_IT_number 9
_symmetry_cell_setting monoclinic
_symmetry_space_group_name_Hall 'C -2yc'
_symmetry_space_group_name_H-M 'C 1 c 1'
_atom_sites_solution_hydrogens geom
_atom_sites_solution_primary direct
_atom_sites_solution_secondary difmap
_audit_creation_method SHELXL-97
_audit_update_record
;
2016-11-30 deposited with the CCDC.
2016-12-20 downloaded from the CCDC.
;
_cell_angle_alpha 90.00
_cell_angle_beta 107.089(9)
_cell_angle_gamma 90.00
_cell_formula_units_Z 4
_cell_length_a 17.1120(15)
_cell_length_b 16.2870(13)
_cell_length_c 9.1823(8)
_cell_measurement_reflns_used 1914
_cell_measurement_temperature 293(2)
_cell_measurement_theta_max 29.6042
_cell_measurement_theta_min 2.8565
_cell_volume 2446.1(4)
_computing_cell_refinement 'CrysAlisPro Version 1.171.35.19'
_computing_data_collection 'CrysAlisPro Version 1.171.35.19'
_computing_data_reduction 'CrysAlisPro Version 1.171.35.19'
_computing_structure_refinement 'SHELXL-97 (Sheldrick, 1997)'
_computing_structure_solution 'SHELXS-97 (Sheldrick, 1990)'
_diffrn_ambient_temperature 293(2)
_diffrn_detector_area_resol_mean 10.4170
_diffrn_measured_fraction_theta_full 0.998
_diffrn_measured_fraction_theta_max 0.998
_diffrn_measurement_device_type 'Xcalibur, Atlas, Gemini ultra'
_diffrn_measurement_method '\w scans'
_diffrn_radiation_monochromator graphite
_diffrn_radiation_source 'fine-focus sealed tube'
_diffrn_radiation_type MoK\a
_diffrn_radiation_wavelength 0.71073
_diffrn_reflns_av_R_equivalents 0.0301
_diffrn_reflns_av_sigmaI/netI 0.0486
_diffrn_reflns_limit_h_max 20
_diffrn_reflns_limit_h_min -20
_diffrn_reflns_limit_k_max 19
_diffrn_reflns_limit_k_min -15
_diffrn_reflns_limit_l_max 10
_diffrn_reflns_limit_l_min -8
_diffrn_reflns_number 5387
_diffrn_reflns_theta_full 25.00
_diffrn_reflns_theta_max 25.00
_diffrn_reflns_theta_min 3.19
_exptl_absorpt_coefficient_mu 0.956
_exptl_absorpt_correction_T_max 1.00000
_exptl_absorpt_correction_T_min 0.87527
_exptl_absorpt_correction_type multi-scan
_exptl_crystal_colour yellow
_exptl_crystal_density_diffrn 1.746
_exptl_crystal_density_method 'not measured'
_exptl_crystal_description block
_exptl_crystal_F_000 1296
_exptl_crystal_size_max 0.3
_exptl_crystal_size_mid 0.1
_exptl_crystal_size_min 0.1
_refine_diff_density_max 0.863
_refine_diff_density_min -0.385
_refine_diff_density_rms 0.073
_refine_ls_abs_structure_details 'Flack H D (1983), Acta Cryst. A39, 876-881'
_refine_ls_abs_structure_Flack 0.00
_refine_ls_extinction_method none
_refine_ls_goodness_of_fit_ref 1.028
_refine_ls_hydrogen_treatment mixed
_refine_ls_matrix_type full
_refine_ls_number_parameters 361
_refine_ls_number_reflns 3436
_refine_ls_number_restraints 2
_refine_ls_restrained_S_all 1.028
_refine_ls_R_factor_all 0.0451
_refine_ls_R_factor_gt 0.0344
_refine_ls_shift/su_max 0.000
_refine_ls_shift/su_mean 0.000
_refine_ls_structure_factor_coef Fsqd
_refine_ls_weighting_details 'calc w=1/[\s^2^(Fo^2^)+(0.0450P)^2^+0.0000P] where P=(Fo^2^+2Fc^2^)/3'
_refine_ls_weighting_scheme calc
_refine_ls_wR_factor_gt 0.0809
_refine_ls_wR_factor_ref 0.0863
_reflns_number_gt 2927
_reflns_number_total 3436
_reflns_threshold_expression >2sigma(I)
_cod_data_source_file c6ce02496c2.cif
_cod_data_source_block 1Y
_cod_depositor_comments 'Adding full bibliography for 7227296--7227297.cif.'
_cod_original_sg_symbol_H-M Cc
_cod_database_code 7227296

loop_
_symmetry_equiv_pos_as_xyz
'x, y, z'
'x, -y, z+1/2'
'x+1/2, y+1/2, z'
'x+1/2, -y+1/2, z+1/2'

loop_
_atom_site_label
_atom_site_type_symbol
_atom_site_fract_x
_atom_site_fract_y
_atom_site_fract_z
_atom_site_U_iso_or_equiv
_atom_site_adp_type
_atom_site_occupancy
_atom_site_symmetry_multiplicity
_atom_site_calc_flag
_atom_site_refinement_flags
Cd1 Cd 0.1900(2) 0.12155(2) 0.1554(4) 0.03569(14) Uani 1 1 d .
O1 O 0.3007(13) 0.2145(11) 0.293(2) 0.078(5) Uani 1 1 d .
O1W O 0.1877(16) 0.1539(7) 0.664(3) 0.195(5) Uani 1 1 d .
O2 O 0.1902(9) 0.2353(10) 0.351(2) 0.141(8) Uani 1 1 d .
O3 O 0.5838(13) 1.2936(11) 0.509(2) 0.090(6) Uani 1 1 d .
O4 O 0.6920(10) 1.2740(8) 0.437(2) 0.097(4) Uani 1 1 d .
O5 O 0.2672(9) 0.0242(11) 0.3301(18) 0.065(5) Uani 1 1 d .
O6 O 0.1143(8) 0.0664(9) 0.3007(17) 0.058(4) Uani 1 1 d .
O7 O 0.1067(9) -0.0298(10) 0.4742(17) 0.051(3) Uani 1 1 d .
O8 O 0.2709(7) -0.0597(8) 0.5172(14) 0.041(3) Uani 1 1 d .
N1 N 0.4285(11) 0.5911(11) 0.6543(19) 0.046(4) Uani 1 1 d .
N2 N 0.4572(10) 0.9090(11) 0.1585(15) 0.037(4) Uani 1 1 d .
C1 C 0.2632(16) 0.2460(14) 0.355(3) 0.068(7) Uani 1 1 d .
C2 C 0.2996(12) 0.3182(12) 0.474(2) 0.051(6) Uani 1 1 d .
C3 C 0.3864(11) 0.3277(12) 0.513(2) 0.053(6) Uani 1 1 d .
H3 H 0.4194 0.2900 0.4780 0.064 Uiso 1 1 calc R
C4 C 0.2538(11) 0.3773(10) 0.514(3) 0.068(5) Uani 1 1 d .
H4 H 0.1961 0.3784 0.4710 0.081 Uiso 1 1 calc R
C5 C 0.2950(14) 0.4375(15) 0.620(3) 0.094(9) Uani 1 1 d .
H5 H 0.2641 0.4715 0.6665 0.113 Uiso 1 1 calc R
C6 C 0.4201(13) 0.3950(13) 0.602(2) 0.051(5) Uani 1 1 d .
H6 H 0.4774 0.4033 0.6251 0.062 Uiso 1 1 calc R
C7 C 0.3784(13) 0.4481(10) 0.659(2) 0.044(5) Uani 1 1 d .
C8 C 0.4191(13) 0.5212(13) 0.757(2) 0.066(6) Uani 1 1 d .
H8A H 0.3852 0.5392 0.8218 0.080 Uiso 1 1 calc R
H8B H 0.4735 0.5047 0.8243 0.080 Uiso 1 1 calc R
C9 C 0.3685(14) 0.6518(15) 0.614(3) 0.047(5) Uani 1 1 d .
H9 H 0.3253 0.6504 0.6595 0.056 Uiso 1 1 calc R
C10 C 0.4904(12) 0.5970(13) 0.601(2) 0.053(6) Uani 1 1 d .
H10 H 0.5333 0.5580 0.6334 0.064 Uiso 1 1 calc R
C11 C 0.4969(11) 0.6564(13) 0.5012(17) 0.042(5) Uani 1 1 d .
H11 H 0.5424 0.6563 0.4620 0.050 Uiso 1 1 calc R
C12 C 0.3687(11) 0.7119(12) 0.515(2) 0.048(5) Uani 1 1 d .
H12 H 0.3249 0.7501 0.4850 0.057 Uiso 1 1 calc R
C13 C 0.4383(11) 0.7168(12) 0.456(2) 0.040(5) Uani 1 1 d .
C14 C 0.4444(11) 0.7847(11) 0.3524(18) 0.034(5) Uani 1 1 d .
C15 C 0.5081(12) 0.7923(13) 0.297(2) 0.053(6) Uani 1 1 d .
H15 H 0.5498 0.7517 0.3236 0.064 Uiso 1 1 calc R
C16 C 0.3820(11) 0.8437(14) 0.306(2) 0.054(6) Uani 1 1 d .
H16 H 0.3349 0.8397 0.3403 0.065 Uiso 1 1 calc R
C17 C 0.3881(9) 0.9066(11) 0.212(2) 0.046(5) Uani 1 1 d .
H17 H 0.3470 0.9476 0.1832 0.055 Uiso 1 1 calc R
C18 C 0.5165(15) 0.8569(15) 0.203(3) 0.052(5) Uani 1 1 d .
H18 H 0.5646 0.8624 0.1716 0.063 Uiso 1 1 calc R
C19 C 0.4639(10) 0.9801(11) 0.0621(17) 0.038(4) Uani 1 1 d .
H19A H 0.4962 0.9642 -0.0069 0.046 Uiso 1 1 calc R
H19B H 0.4086 0.9964 -0.0014 0.046 Uiso 1 1 calc R
C20 C 0.5037(13) 1.0506(12) 0.157(2) 0.043(5) Uani 1 1 d .
C21 C 0.5879(12) 1.0597(11) 0.199(3) 0.071(7) Uani 1 1 d .
H21 H 0.6222 1.0186 0.1766 0.085 Uiso 1 1 calc R
C22 C 0.4545(13) 1.1097(11) 0.2038(18) 0.039(4) Uani 1 1 d .
H22 H 0.3965 1.1070 0.1722 0.047 Uiso 1 1 calc R
C23 C 0.4972(11) 1.1719(11) 0.2989(15) 0.040(5) Uani 1 1 d .
H23 H 0.4657 1.2106 0.3347 0.049 Uiso 1 1 calc R
C24 C 0.6196(15) 1.1307(15) 0.273(4) 0.110(10) Uani 1 1 d .
H24 H 0.6736 1.1458 0.2758 0.132 Uiso 1 1 calc R
C25 C 0.5770(13) 1.1818(11) 0.344(2) 0.049(6) Uani 1 1 d .
C26 C 0.6239(13) 1.2517(13) 0.438(2) 0.049(5) Uani 1 1 d .
C27 C 0.1420(8) 0.0092(10) 0.4003(18) 0.029(3) Uani 1 1 d .
C28 C 0.2329(11) -0.0120(13) 0.421(2) 0.047(5) Uani 1 1 d .

loop_
_atom_site_aniso_label
_atom_site_aniso_U_11
_atom_site_aniso_U_22
_atom_site_aniso_U_33
_atom_site_aniso_U_23
_atom_site_aniso_U_13
_atom_site_aniso_U_12
Cd1 0.0304(2) 0.0360(2) 0.0396(2) -0.0013(9) 0.00859(15) -0.0003(8)
O1 0.100(11) 0.060(7) 0.092(9) -0.039(7) 0.057(8) -0.036(7)
O1W 0.108(6) 0.269(11) 0.192(10) 0.122(15) 0.017(7) -0.031(15)
O2 0.037(7) 0.150(12) 0.233(16) -0.137(11) 0.038(8) -0.046(7)
O3 0.085(12) 0.080(10) 0.103(11) -0.042(9) 0.027(9) -0.030(8)
O4 0.064(9) 0.055(6) 0.150(10) -0.005(6) -0.003(7) -0.007(5)
O5 0.031(6) 0.095(10) 0.076(9) 0.043(8) 0.028(6) 0.018(6)
O6 0.032(6) 0.081(9) 0.068(8) 0.022(6) 0.025(5) 0.024(6)
O7 0.042(7) 0.059(7) 0.052(7) 0.014(5) 0.015(5) 0.006(5)
O8 0.035(5) 0.040(5) 0.038(6) 0.021(4) -0.002(4) 0.003(4)
N1 0.035(8) 0.035(9) 0.064(10) -0.004(8) 0.009(7) -0.002(7)
N2 0.045(8) 0.039(9) 0.028(7) -0.011(7) 0.011(6) -0.003(7)
C1 0.052(10) 0.048(12) 0.104(15) 0.024(10) 0.023(9) -0.005(8)
C2 0.037(10) 0.054(12) 0.049(10) -0.019(8) -0.008(7) -0.009(9)
C3 0.048(11) 0.037(10) 0.083(12) 0.004(9) 0.033(9) -0.007(8)
C4 0.020(7) 0.052(7) 0.125(14) -0.047(7) 0.011(7) -0.003(5)
C5 0.066(14) 0.114(16) 0.124(19) -0.052(14) 0.063(14) -0.036(12)
C6 0.031(8) 0.053(10) 0.071(12) 0.004(9) 0.018(8) -0.007(8)
C7 0.053(13) 0.026(8) 0.060(12) -0.013(8) 0.026(10) -0.003(8)
C8 0.084(14) 0.052(12) 0.065(12) -0.011(9) 0.024(10) -0.031(9)
C9 0.039(9) 0.042(8) 0.068(11) -0.015(8) 0.027(8) -0.003(7)
C10 0.070(13) 0.052(11) 0.044(10) -0.001(9) 0.026(9) 0.020(9)
C11 0.048(11) 0.049(12) 0.037(8) 0.006(8) 0.025(8) 0.006(10)
C12 0.038(9) 0.034(9) 0.084(12) -0.003(9) 0.039(8) 0.010(7)
C13 0.024(9) 0.036(10) 0.062(11) -0.022(9) 0.017(7) -0.013(7)
C14 0.038(10) 0.036(10) 0.025(7) -0.001(8) 0.002(6) 0.012(8)
C15 0.052(12) 0.056(12) 0.047(9) 0.005(9) 0.006(8) 0.011(9)
C16 0.021(9) 0.049(13) 0.087(13) -0.001(11) 0.007(8) 0.007(9)
C17 0.016(7) 0.040(9) 0.075(12) 0.005(9) 0.004(7) -0.003(7)
C18 0.045(10) 0.050(10) 0.063(11) 0.006(8) 0.016(8) 0.002(8)
C19 0.042(8) 0.044(10) 0.026(7) -0.001(7) 0.007(6) 0.010(7)
C20 0.038(11) 0.056(11) 0.033(9) 0.004(8) 0.007(8) -0.001(9)
C21 0.037(10) 0.051(9) 0.124(18) -0.042(10) 0.022(10) 0.007(8)
C22 0.041(9) 0.040(8) 0.025(7) -0.002(6) -0.006(6) 0.007(7)
C23 0.048(10) 0.038(9) 0.025(7) -0.006(6) -0.006(6) 0.021(7)
C24 0.067(15) 0.141(19) 0.139(18) -0.068(15) 0.056(14) -0.041(12)
C25 0.059(12) 0.034(10) 0.067(11) 0.006(8) 0.037(9) -0.006(9)
C26 0.051(11) 0.045(9) 0.039(6) -0.015(6) -0.004(6) -0.012(7)
C27 0.008(5) 0.033(7) 0.040(8) 0.006(6) -0.001(5) 0.009(5)
C28 0.056(10) 0.060(10) 0.035(7) -0.009(7) 0.028(8) -0.012(8)

loop_
_atom_type_symbol
_atom_type_description
_atom_type_scat_dispersion_real
_atom_type_scat_dispersion_imag
_atom_type_scat_source
C C 0.0033 0.0016 'International Tables Vol C Tables 4.2.6.8 and 6.1.1.4'
H H 0.0000 0.0000 'International Tables Vol C Tables 4.2.6.8 and 6.1.1.4'
Cd Cd -0.8075 1.2024 'International Tables Vol C Tables 4.2.6.8 and 6.1.1.4'
N N 0.0061 0.0033 'International Tables Vol C Tables 4.2.6.8 and 6.1.1.4'
O O 0.0106 0.0060 'International Tables Vol C Tables 4.2.6.8 and 6.1.1.4'

loop_
_geom_angle_atom_site_label_1
_geom_angle_atom_site_label_2
_geom_angle_atom_site_label_3
_geom_angle
_geom_angle_site_symmetry_1
_geom_angle_site_symmetry_3
O6 Cd1 O8 131.65(16) . 2_554
O6 Cd1 O3 95.2(6) . 4_464
O8 Cd1 O3 114.6(6) 2_554 4_464
O6 Cd1 O5 69.0(5) . .
O8 Cd1 O5 77.2(5) 2_554 .
O3 Cd1 O5 164.1(6) 4_464 .
O6 Cd1 O7 80.6(5) . 2_554
O8 Cd1 O7 71.4(5) 2_554 2_554
O3 Cd1 O7 76.5(7) 4_464 2_554
O5 Cd1 O7 98.88(19) . 2_554
O6 Cd1 O1 115.0(6) . .
O8 Cd1 O1 93.1(5) 2_554 .
O3 Cd1 O1 106.2(2) 4_464 .
O5 Cd1 O1 82.6(7) . .
O7 Cd1 O1 163.5(5) 2_554 .
O6 Cd1 O2 76.3(5) . .
O8 Cd1 O2 143.0(4) 2_554 .
O3 Cd1 O2 79.7(6) 4_464 .
O5 Cd1 O2 97.1(6) . .
O7 Cd1 O2 144.8(5) 2_554 .
O1 Cd1 O2 50.1(5) . .
O6 Cd1 O4 146.1(5) . 4_464
O8 Cd1 O4 74.1(5) 2_554 4_464
O3 Cd1 O4 50.9(6) 4_464 4_464
O5 Cd1 O4 145.0(5) . 4_464
O7 Cd1 O4 90.7(5) 2_554 4_464
O1 Cd1 O4 79.3(6) . 4_464
O2 Cd1 O4 93.9(3) . 4_464
C1 O1 Cd1 94.2(18) . .
C1 O2 Cd1 85.3(15) . .
C26 O3 Cd1 99.5(15) . 4_565
C26 O4 Cd1 87.6(14) . 4_565
C28 O5 Cd1 118.3(13) . .
C27 O6 Cd1 122.7(10) . .
C27 O7 Cd1 115.2(11) . 2
C28 O8 Cd1 113.0(11) . 2
C10 N1 C9 118(2) . .
C10 N1 C8 123(2) . .
C9 N1 C8 119.5(18) . .
C18 N2 C17 122(2) . .
C18 N2 C19 120.6(19) . .
C17 N2 C19 116.7(17) . .
O1 C1 O2 130(2) . .
O1 C1 C2 122(2) . .
O2 C1 C2 108(2) . .
C4 C2 C3 119.8(17) . .
C4 C2 C1 124.3(19) . .
C3 C2 C1 114.4(18) . .
C6 C3 C2 116.8(18) . .
C2 C4 C5 117.7(18) . .
C7 C5 C4 122.2(17) . .
C7 C6 C3 125(2) . .
C6 C7 C5 117.1(19) . .
C6 C7 C8 122(2) . .
C5 C7 C8 120.5(17) . .
N1 C8 C7 109.2(16) . .
C12 C9 N1 123.4(19) . .
N1 C10 C11 123(2) . .
C10 C11 C13 121.0(16) . .
C9 C12 C13 117.5(18) . .
C11 C13 C12 116.9(18) . .
C11 C13 C14 122.9(10) . .
C12 C13 C14 120.2(13) . .
C15 C14 C16 116.9(18) . .
C15 C14 C13 122.2(12) . .
C16 C14 C13 121.0(12) . .
C14 C15 C18 123.4(19) . .
C17 C16 C14 120.9(17) . .
C16 C17 N2 118.0(17) . .
N2 C18 C15 118(2) . .
C20 C19 N2 110.9(13) . .
C21 C20 C22 120.2(18) . .
C21 C20 C19 120.4(17) . .
C22 C20 C19 119.4(17) . .
C24 C21 C20 117.0(17) . .
C23 C22 C20 115.6(18) . .
C25 C23 C22 126.1(18) . .
C21 C24 C25 124(2) . .
C23 C25 C24 115(2) . .
C23 C25 C26 126.8(18) . .
C24 C25 C26 117(2) . .
O4 C26 O3 120.3(19) . .
O4 C26 C25 124(2) . .
O3 C26 C25 115(2) . .
O7 C27 O6 129.3(14) . .
O7 C27 C28 117.6(10) . .
O6 C27 C28 113.2(10) . .
O8 C28 O5 120.8(17) . .
O8 C28 C27 122.5(11) . .
O5 C28 C27 116.6(13) . .

loop_
_geom_bond_atom_site_label_1
_geom_bond_atom_site_label_2
_geom_bond_distance
_geom_bond_site_symmetry_2
Cd1 O6 2.298(13) .
Cd1 O8 2.361(13) 2_554
Cd1 O3 2.363(18) 4_464
Cd1 O5 2.364(16) .
Cd1 O7 2.375(16) 2_554
Cd1 O1 2.464(18) .
Cd1 O2 2.578(15) .
Cd1 O4 2.639(18) 4_464
O1 C1 1.10(3) .
O2 C1 1.25(3) .
O3 C26 1.27(3) .
O3 Cd1 2.363(18) 4_565
O4 C26 1.22(3) .
O4 Cd1 2.639(18) 4_565
O5 C28 1.30(3) .
O6 C27 1.29(2) .
O7 C27 1.21(2) .
O7 Cd1 2.375(16) 2
O8 C28 1.21(2) .
O8 Cd1 2.361(13) 2
N1 C10 1.29(2) .
N1 C9 1.39(3) .
N1 C8 1.52(3) .
N2 C18 1.29(3) .
N2 C17 1.41(2) .
N2 C19 1.48(2) .
C1 C2 1.61(3) .
C2 C4 1.35(3) .
C2 C3 1.43(2) .
C3 C6 1.39(3) .
C4 C5 1.42(3) .
C5 C7 1.38(3) .
C6 C7 1.32(3) .
C7 C8 1.53(3) .
C9 C12 1.34(3) .
C10 C11 1.36(3) .
C11 C13 1.38(3) .
C12 C13 1.45(2) .
C13 C14 1.482(8) .
C14 C15 1.33(3) .
C14 C16 1.41(3) .
C15 C18 1.40(3) .
C16 C17 1.36(3) .
C19 C20 1.48(3) .
C20 C21 1.39(3) .
C20 C22 1.42(3) .
C21 C24 1.37(3) .
C22 C23 1.40(3) .
C23 C25 1.31(2) .
C24 C25 1.39(3) .
C25 C26 1.51(3) .
C27 C28 1.548(10) .
